data_7150679
loop_
_publ_author_name
'Willans, Charlotte E.'
'Anderson, Kirsty M.'
'Potts, Lydia C.'
'Steed, Jonathan W.'

_publ_section_title
;
 Allosteric effects in a tetrapodal imidazolium-derived calix[4]arene
 anion receptor
;
_journal_issue 13
_journal_name_full 'Organic &amp; Biomolecular Chemistry'
_journal_page_first 2756
_journal_page_last 2760
_journal_paper_doi 10.1039/b904148f
_journal_volume 7
_journal_year 2009
_chemical_formula_moiety 'C60 H76 N8, 4(Cl), 13.25 (H2 O),'
_chemical_formula_sum 'C60 H102.5 Cl4 N8 O13.25'
_chemical_formula_weight 1289.80
_chemical_name_systematic
;
?
;
_space_group_IT_number 2
_symmetry_cell_setting triclinic
_symmetry_space_group_name_Hall '-P 1'
_symmetry_space_group_name_H-M 'P -1'
_atom_sites_solution_hydrogens geom
_atom_sites_solution_primary direct
_atom_sites_solution_secondary difmap
_audit_creation_method SHELXL-97
_cell_angle_alpha 77.1510(10)
_cell_angle_beta 82.016(2)
_cell_angle_gamma 60.6060(10)
_cell_formula_units_Z 4
_cell_length_a 17.8228(7)
_cell_length_b 18.0014(7)
_cell_length_c 25.5431(10)
_cell_measurement_temperature 120(2)
_cell_volume 6957.1(5)
_computing_cell_refinement SMART
_computing_data_collection SMART
_computing_data_reduction SAINT
_computing_molecular_graphics X-Seed
_computing_publication_material X-Seed
_computing_structure_refinement 'SHELXL-97 (Sheldrick, 1997)'
_computing_structure_solution 'SHELXS-97 (Sheldrick, 1990)'
_diffrn_ambient_temperature 120(2)
_diffrn_measured_fraction_theta_full 0.997
_diffrn_measured_fraction_theta_max 0.997
_diffrn_measurement_device_type 'SMART 6k'
_diffrn_radiation_monochromator graphite
_diffrn_radiation_source 'fine-focus sealed tube'
_diffrn_radiation_type MoK\a
_diffrn_radiation_wavelength 0.71073
_diffrn_reflns_av_R_equivalents 0.0910
_diffrn_reflns_av_sigmaI/netI 0.1174
_diffrn_reflns_limit_h_max 24
_diffrn_reflns_limit_h_min -24
_diffrn_reflns_limit_k_max 24
_diffrn_reflns_limit_k_min -24
_diffrn_reflns_limit_l_max 35
_diffrn_reflns_limit_l_min -35
_diffrn_reflns_number 118706
_diffrn_reflns_theta_full 29.21
_diffrn_reflns_theta_max 29.21
_diffrn_reflns_theta_min 0.82
_exptl_absorpt_coefficient_mu 0.233
_exptl_absorpt_correction_T_max 1.000000
_exptl_absorpt_correction_T_min 0.859378
_exptl_absorpt_correction_type multi-scan
_exptl_absorpt_process_details SADABS
_exptl_crystal_colour colourless
_exptl_crystal_density_diffrn 1.231
_exptl_crystal_density_method 'not measured'
_exptl_crystal_description block
_exptl_crystal_F_000 2770
_exptl_crystal_size_max 0.20
_exptl_crystal_size_mid 0.10
_exptl_crystal_size_min 0.10
_refine_diff_density_max 3.456
_refine_diff_density_min -1.320
_refine_diff_density_rms 0.140
_refine_ls_extinction_method none
_refine_ls_goodness_of_fit_ref 1.251
_refine_ls_hydrogen_treatment calc
_refine_ls_matrix_type full
_refine_ls_number_parameters 1621
_refine_ls_number_reflns 37617
_refine_ls_number_restraints 0
_refine_ls_restrained_S_all 1.251
_refine_ls_R_factor_all 0.2244
_refine_ls_R_factor_gt 0.1233
_refine_ls_shift/su_max 0.009
_refine_ls_shift/su_mean 0.000
_refine_ls_structure_factor_coef Fsqd
_refine_ls_weighting_details 'calc w=1/[\s^2^(Fo^2^)+(0.2000P)^2^+0.0000P] where P=(Fo^2^+2Fc^2^)/3'
_refine_ls_weighting_scheme calc
_refine_ls_wR_factor_gt 0.3534
_refine_ls_wR_factor_ref 0.4138
_reflns_number_gt 17339
_reflns_number_total 37617
_reflns_threshold_expression >2sigma(I)
_cod_data_source_file b904148f.txt
_cod_data_source_block c:\rawdat~1\charlo~1\08srv4~1\work\sad
_cod_depositor_comments
;
The following automatic conversions were performed:
'_symmetry_cell_setting' value 'Triclinic' changed to 'triclinic'
according to '/home/saulius/struct/CIF-dictionaries/cif_core.dic'
dictionary named 'cif_core.dic' version 2.4.1 from 2010-06-29.

Automatic conversion script
Id: cif_fix_enum 1527 2010-12-29 10:47:43Z saulius 
;
_cod_original_sg_symbol_H-M P-1
_cod_original_formula_sum 'C60 H102.50 Cl4 N8 O13.25'
_cod_database_code 7150679

loop_
_symmetry_equiv_pos_as_xyz
'x, y, z'
'-x, -y, -z'

loop_
_atom_site_label
_atom_site_type_symbol
_atom_site_fract_x
_atom_site_fract_y
_atom_site_fract_z
_atom_site_U_iso_or_equiv
_atom_site_adp_type
_atom_site_occupancy
_atom_site_symmetry_multiplicity
_atom_site_calc_flag
_atom_site_refinement_flags
_atom_site_disorder_assembly
_atom_site_disorder_group
Cl1 Cl -0.17565(11) 0.35650(12) 0.74790(8) 0.0607(5) Uani 1 1 d . . .
Cl2 Cl 0.2000(3) 0.4858(2) 0.54304(15) 0.1466(14) Uani 1 1 d . . .
Cl3 Cl 0.2433(2) 0.41357(17) 0.66036(10) 0.0981(8) Uani 1 1 d . . .
Cl4 Cl 0.2881(3) 0.5710(2) 0.46217(14) 0.1324(12) Uani 1 1 d . . .
Cl5 Cl 0.57150(13) 0.43517(14) 0.22571(8) 0.0709(6) Uani 1 1 d . . .
Cl6 Cl 0.46237(10) -0.28559(10) 0.11253(9) 0.0601(5) Uani 1 1 d . . .
Cl7 Cl 1.38477(10) -0.57844(10) 0.08229(6) 0.0475(4) Uani 1 1 d . . .
Cl8 Cl 1.0205(2) -0.5075(3) 0.18524(14) 0.0585(13) Uani 0.481(5) 1 d P A 2
Cl8' Cl 1.1875(4) -0.5232(4) 0.2335(2) 0.107(2) Uani 0.519(5) 1 d P A 1
O1W O 1.0545(11) -0.0964(11) -0.3682(7) 0.126(5) Uiso 0.50 1 d P . .
O2W O 0.9995(9) -0.0186(9) -0.2788(6) 0.097(4) Uiso 0.50 1 d P . .
O3W O 1.0799(3) -0.2354(6) -0.1951(2) 0.131(4) Uani 1 1 d . . .
O4W O 0.1171(8) -0.0704(7) 0.5134(6) 0.083(4) Uani 0.50 1 d P B 1
O5W O 1.0705(3) -0.4978(4) 0.0579(2) 0.0725(15) Uani 1 1 d . . .
O6W O 0.7753(3) -0.4847(3) -0.0178(2) 0.0684(14) Uani 1 1 d . . .
O7W O 0.7100(8) 0.0672(8) 0.6714(4) 0.053(3) Uani 0.50 1 d P C 1
O8W O 0.075(2) 0.538(3) 0.7103(14) 0.120(13) Uani 0.50 1 d P D 1
O9W O 0.6450(4) -0.3475(3) 0.8033(2) 0.0769(16) Uani 1 1 d . . .
O10W O 0.0746(7) -0.2814(6) 0.7011(3) 0.070(3) Uani 0.50 1 d P E 1
O11W O -0.0821(4) -0.1579(6) 0.6199(3) 0.127(3) Uani 1 1 d . . .
O12W O 0.1451(3) 0.0279(3) 0.4307(2) 0.0644(14) Uani 1 1 d . . .
O13W O 0.0195(5) 0.1116(4) 0.5107(3) 0.106(2) Uani 1 1 d . . .
O16W O 0.5145(4) 0.2906(4) 0.2415(2) 0.0774(17) Uani 1 1 d . . .
O17W O 0.7451(3) 0.3366(3) 0.1614(2) 0.0672(14) Uani 1 1 d . . .
O18W O 0.4397(10) 0.3477(10) -0.3221(5) 0.106(5) Uani 0.50 1 d P . .
O19W O 0.5762(8) 0.2200(7) -0.3751(6) 0.099(5) Uani 0.50 1 d P . .
O20W O 0.5111(6) 0.6290(5) 0.2276(3) 0.125(3) Uani 1 1 d . . .
O21W O 0.5523(14) 0.5524(11) 0.4341(10) 0.192(11) Uani 0.50 1 d P . .
O22W O 0.4897(8) 0.4243(6) 0.4371(4) 0.167(4) Uani 1 1 d . . .
O23W O 0.1962(3) 0.3627(4) 0.3378(2) 0.0699(15) Uani 1 1 d . . .
O24W O 0.3588(10) 0.6784(7) 0.4746(3) 0.196(6) Uani 1 1 d . . .
O25W O 0.0144(4) 0.7362(4) 0.4494(2) 0.0775(16) Uani 1 1 d . . .
O26W O 0.0188(3) 0.6081(4) 0.5329(2) 0.0684(14) Uani 1 1 d . . .
O27W O -0.0514(4) 0.6555(6) 0.6295(2) 0.115(3) Uani 1 1 d . . .
O28W O -0.1518(5) 0.3543(4) 0.6242(2) 0.088(2) Uani 1 1 d . . .
O29W O 1.0352(3) -0.3739(3) 0.8717(2) 0.0680(14) Uani 1 1 d . . .
O30W O 0.7896(3) -0.5512(3) 0.0891(2) 0.0642(13) Uani 1 1 d . . .
O31W O 0.9564(3) -0.3776(3) -0.0242(2) 0.0707(15) Uani 1 1 d . . .
O1W' O 1.0157(11) -0.0268(11) -0.3356(7) 0.124(5) Uiso 0.50 1 d P . .
O4W' O 0.1651(9) -0.1431(10) 0.5014(5) 0.092(4) Uani 0.50 1 d P F 2
O7W' O 0.7420(6) 0.0477(7) 0.6473(6) 0.061(4) Uani 0.50 1 d P G 2
O8W' O 0.0845(19) 0.573(3) 0.6985(14) 0.131(15) Uani 0.50 1 d P H 2
N1 N 0.8341(3) -0.1498(4) 0.7583(2) 0.0470(13) Uani 1 1 d . . .
N2 N 0.7400(3) -0.1850(3) 0.74740(16) 0.0298(9) Uani 1 1 d . . .
N3 N 0.3696(3) 0.3947(3) 0.3584(2) 0.0454(12) Uani 1 1 d . . .
N4 N 0.3215(3) 0.3321(3) 0.42507(16) 0.0280(9) Uani 1 1 d . . .
N5 N -0.0097(3) 0.4280(3) 0.61035(18) 0.0368(10) Uani 1 1 d . . .
N6 N 0.0586(3) 0.3454(3) 0.68193(17) 0.0301(9) Uani 1 1 d . . .
N7 N 0.2193(4) -0.3244(4) 0.5966(3) 0.0648(17) Uani 1 1 d . . .
N8 N 0.3152(3) -0.3106(3) 0.6304(2) 0.0447(12) Uani 1 1 d . . .
N9 N 0.8059(9) 0.1898(9) -0.3368(3) 0.119(4) Uani 1 1 d . . .
N10 N 0.7455(4) 0.2046(4) -0.2585(2) 0.0543(15) Uani 1 1 d . . .
N11 N 1.1793(2) -0.3297(2) 0.08444(16) 0.0233(8) Uani 1 1 d . . .
N12 N 1.2938(2) -0.3778(3) 0.12844(17) 0.0290(9) Uani 1 1 d . . .
N13 N 0.7101(3) -0.3372(3) 0.07352(17) 0.0290(9) Uani 1 1 d . . .
N14 N 0.7531(3) -0.4125(3) 0.15188(19) 0.0416(11) Uani 1 1 d . . .
N15 N 0.5921(3) 0.4432(3) 0.05735(19) 0.0347(10) Uani 1 1 d . . .
N16 N 0.6050(2) 0.3155(2) 0.08435(16) 0.0256(8) Uani 1 1 d . . .
C1 C 0.5916(3) -0.0914(3) 0.71305(19) 0.0253(10) Uani 1 1 d . . .
C2 C 0.5266(3) -0.0550(3) 0.75218(18) 0.0252(10) Uani 1 1 d . . .
C3 C 0.4559(3) 0.0270(3) 0.73708(18) 0.0238(9) Uani 1 1 d . . .
C4 C 0.4527(3) 0.0722(3) 0.68418(18) 0.0246(10) Uani 1 1 d . . .
C5 C 0.5176(3) 0.0350(3) 0.64641(18) 0.0231(9) Uani 1 1 d . . .
C6 C 0.5894(3) -0.0463(3) 0.66100(19) 0.0253(10) Uani 1 1 d . . .
C7 C 0.6657(3) -0.0825(3) 0.6218(2) 0.0311(11) Uani 1 1 d . . .
H7A H 0.7135 -0.1340 0.6408 0.047 Uiso 1 1 calc R . .
H7B H 0.6838 -0.0386 0.6067 0.047 Uiso 1 1 calc R . .
H7C H 0.6488 -0.0984 0.5928 0.047 Uiso 1 1 calc R . .
C8 C 0.5367(3) -0.1042(3) 0.80920(19) 0.0300(11) Uani 1 1 d . . .
H8A H 0.5101 -0.0632 0.8342 0.045 Uiso 1 1 calc R . .
H8B H 0.5981 -0.1410 0.8164 0.045 Uiso 1 1 calc R . .
H8C H 0.5086 -0.1405 0.8140 0.045 Uiso 1 1 calc R . .
C9 C 0.3813(3) 0.1644(3) 0.6693(2) 0.0326(11) Uani 1 1 d . . .
H9A H 0.4020 0.1961 0.6400 0.049 Uiso 1 1 calc R . .
H9B H 0.3643 0.1931 0.7006 0.049 Uiso 1 1 calc R . .
H9C H 0.3316 0.1637 0.6576 0.049 Uiso 1 1 calc R . .
C10 C 0.3831(3) 0.0675(3) 0.77822(18) 0.0248(10) Uani 1 1 d . . .
H10A H 0.3940 0.0241 0.8117 0.030 Uiso 1 1 calc R . .
H10B H 0.3861 0.1170 0.7867 0.030 Uiso 1 1 calc R . .
C11 C 0.2915(3) 0.0996(3) 0.76164(18) 0.0254(10) Uani 1 1 d . . .
C12 C 0.2718(3) 0.0398(3) 0.74804(17) 0.0230(9) Uani 1 1 d . . .
C13 C 0.1892(3) 0.0660(3) 0.73127(18) 0.0254(10) Uani 1 1 d . . .
C14 C 0.1240(3) 0.1520(3) 0.73072(18) 0.0275(10) Uani 1 1 d . . .
C15 C 0.1439(3) 0.2112(3) 0.74403(19) 0.0293(11) Uani 1 1 d . . .
C16 C 0.2261(3) 0.1867(3) 0.76049(18) 0.0260(10) Uani 1 1 d . . .
C17 C 0.2419(3) 0.2527(3) 0.7780(2) 0.0333(11) Uani 1 1 d . . .
H17A H 0.2282 0.3026 0.7487 0.050 Uiso 1 1 calc R . .
H17B H 0.3025 0.2264 0.7868 0.050 Uiso 1 1 calc R . .
H17C H 0.2051 0.2719 0.8097 0.050 Uiso 1 1 calc R . .
C18 C 0.3386(3) -0.0547(3) 0.7538(2) 0.0268(10) Uani 1 1 d . . .
H18A H 0.3776 -0.0637 0.7219 0.040 Uiso 1 1 calc R . .
H18B H 0.3099 -0.0902 0.7572 0.040 Uiso 1 1 calc R . .
H18C H 0.3717 -0.0714 0.7858 0.040 Uiso 1 1 calc R . .
C19 C 0.0326(3) 0.1819(4) 0.7167(2) 0.0349(12) Uani 1 1 d . . .
H19A H -0.0073 0.2310 0.7343 0.052 Uiso 1 1 calc R . .
H19B H 0.0188 0.1342 0.7290 0.052 Uiso 1 1 calc R . .
H19C H 0.0270 0.1998 0.6777 0.052 Uiso 1 1 calc R . .
C20 C 0.1708(3) 0.0004(3) 0.7144(2) 0.0289(10) Uani 1 1 d . . .
H20A H 0.1764 -0.0447 0.7462 0.035 Uiso 1 1 calc R . .
H20B H 0.1100 0.0305 0.7038 0.035 Uiso 1 1 calc R . .
C21 C 0.2273(3) -0.0449(3) 0.66860(19) 0.0266(10) Uani 1 1 d . . .
C22 C 0.2367(3) 0.0037(3) 0.61939(19) 0.0265(10) Uani 1 1 d . . .
C23 C 0.2891(3) -0.0368(3) 0.5776(2) 0.0305(11) Uani 1 1 d . . .
C24 C 0.3295(3) -0.1278(3) 0.5834(2) 0.0317(11) Uani 1 1 d . . .
C25 C 0.3202(3) -0.1762(3) 0.6324(2) 0.0320(11) Uani 1 1 d . . .
C26 C 0.2680(3) -0.1358(3) 0.6752(2) 0.0295(11) Uani 1 1 d . . .
C27 C 0.2545(4) -0.1909(3) 0.7253(2) 0.0367(12) Uani 1 1 d . . .
H27A H 0.2996 -0.2092 0.7505 0.055 Uiso 1 1 calc R . .
H27B H 0.2571 -0.2421 0.7160 0.055 Uiso 1 1 calc R . .
H27C H 0.1979 -0.1573 0.7419 0.055 Uiso 1 1 calc R . .
C28 C 0.1857(3) 0.1014(3) 0.6098(2) 0.0327(11) Uani 1 1 d . . .
H28A H 0.2186 0.1250 0.6214 0.049 Uiso 1 1 calc R . .
H28B H 0.1308 0.1192 0.6304 0.049 Uiso 1 1 calc R . .
H28C H 0.1745 0.1234 0.5715 0.049 Uiso 1 1 calc R . .
C29 C 0.3787(4) -0.1727(4) 0.5366(3) 0.0465(15) Uani 1 1 d . . .
H29A H 0.4333 -0.1707 0.5300 0.070 Uiso 1 1 calc R . .
H29B H 0.3442 -0.1432 0.5044 0.070 Uiso 1 1 calc R . .
H29C H 0.3905 -0.2332 0.5451 0.070 Uiso 1 1 calc R . .
C30 C 0.2988(3) 0.0172(3) 0.52431(19) 0.0301(11) Uani 1 1 d . . .
H30A H 0.2427 0.0485 0.5066 0.036 Uiso 1 1 calc R . .
H30B H 0.3409 -0.0230 0.5009 0.036 Uiso 1 1 calc R . .
C31 C 0.3279(3) 0.0839(3) 0.52720(18) 0.0237(9) Uani 1 1 d . . .
C32 C 0.2822(3) 0.1704(3) 0.50102(18) 0.0266(10) Uani 1 1 d . . .
C33 C 0.3130(3) 0.2279(3) 0.50364(19) 0.0275(10) Uani 1 1 d . . .
C34 C 0.3843(3) 0.2036(3) 0.53340(19) 0.0291(10) Uani 1 1 d . . .
C35 C 0.4309(3) 0.1160(3) 0.55834(18) 0.0245(10) Uani 1 1 d . . .
C36 C 0.4038(3) 0.0564(3) 0.55307(18) 0.0260(10) Uani 1 1 d . . .
C37 C 0.4605(3) -0.0388(3) 0.5738(2) 0.0290(10) Uani 1 1 d . . .
H37A H 0.5199 -0.0500 0.5756 0.044 Uiso 1 1 calc R . .
H37B H 0.4590 -0.0731 0.5495 0.044 Uiso 1 1 calc R . .
H37C H 0.4395 -0.0549 0.6097 0.044 Uiso 1 1 calc R . .
C38 C 0.2012(3) 0.2024(4) 0.4705(2) 0.0339(12) Uani 1 1 d . . .
H38A H 0.1950 0.1527 0.4667 0.051 Uiso 1 1 calc R . .
H38B H 0.2057 0.2344 0.4349 0.051 Uiso 1 1 calc R . .
H38C H 0.1508 0.2406 0.4904 0.051 Uiso 1 1 calc R . .
C39 C 0.4087(3) 0.2718(3) 0.5367(2) 0.0306(11) Uani 1 1 d . . .
H39A H 0.4173 0.2992 0.5004 0.046 Uiso 1 1 calc R . .
H39B H 0.4621 0.2446 0.5562 0.046 Uiso 1 1 calc R . .
H39C H 0.3624 0.3157 0.5557 0.046 Uiso 1 1 calc R . .
C40 C 0.5128(3) 0.0844(3) 0.58797(19) 0.0263(10) Uani 1 1 d . . .
H40A H 0.5201 0.1353 0.5884 0.032 Uiso 1 1 calc R . .
H40B H 0.5624 0.0461 0.5669 0.032 Uiso 1 1 calc R . .
C41 C 0.8800(4) -0.0977(6) 0.7528(3) 0.064(2) Uani 1 1 d . . .
H41A H 0.9384 -0.1297 0.7379 0.096 Uiso 1 1 calc R . .
H41B H 0.8830 -0.0869 0.7882 0.096 Uiso 1 1 calc R . .
H41C H 0.8486 -0.0424 0.7287 0.096 Uiso 1 1 calc R . .
C42 C 0.7595(3) -0.1208(4) 0.7380(2) 0.0345(12) Uani 1 1 d . . .
H42 H 0.7250 -0.0636 0.7197 0.041 Uiso 1 1 calc R . .
C43 C 0.8645(4) -0.2367(5) 0.7826(3) 0.0537(17) Uani 1 1 d . . .
H43 H 0.9169 -0.2732 0.8008 0.064 Uiso 1 1 calc R . .
C44 C 0.8064(4) -0.2581(4) 0.7752(2) 0.0473(15) Uani 1 1 d . . .
H44 H 0.8093 -0.3133 0.7868 0.057 Uiso 1 1 calc R . .
C45 C 0.6638(3) -0.1830(3) 0.7282(2) 0.0276(10) Uani 1 1 d . . .
H45A H 0.6424 -0.2158 0.7569 0.033 Uiso 1 1 calc R . .
H45B H 0.6815 -0.2121 0.6966 0.033 Uiso 1 1 calc R . .
C46 C 0.3818(5) 0.4636(5) 0.3202(3) 0.078(3) Uani 1 1 d . . .
H46A H 0.3519 0.4776 0.2871 0.118 Uiso 1 1 calc R . .
H46B H 0.4434 0.4432 0.3118 0.118 Uiso 1 1 calc R . .
H46C H 0.3580 0.5155 0.3365 0.118 Uiso 1 1 calc R . .
C47 C 0.3167(4) 0.4061(4) 0.4015(2) 0.0439(14) Uani 1 1 d . . .
H47 H 0.2810 0.4599 0.4133 0.053 Uiso 1 1 calc R . .
C48 C 0.4101(4) 0.3089(4) 0.3547(2) 0.0396(13) Uani 1 1 d . . .
H48 H 0.4516 0.2822 0.3279 0.048 Uiso 1 1 calc R . .
C49 C 0.3797(3) 0.2696(3) 0.3961(2) 0.0341(12) Uani 1 1 d . . .
H49 H 0.3955 0.2098 0.4040 0.041 Uiso 1 1 calc R . .
C50 C 0.2682(3) 0.3201(3) 0.4726(2) 0.0319(11) Uani 1 1 d . . .
H50A H 0.2118 0.3327 0.4610 0.038 Uiso 1 1 calc R . .
H50B H 0.2577 0.3612 0.4963 0.038 Uiso 1 1 calc R . .
C51 C -0.0811(4) 0.4912(4) 0.5754(2) 0.0467(15) Uani 1 1 d . . .
H51A H -0.0953 0.4608 0.5543 0.070 Uiso 1 1 calc R . .
H51B H -0.0640 0.5312 0.5511 0.070 Uiso 1 1 calc R . .
H51C H -0.1316 0.5239 0.5974 0.070 Uiso 1 1 calc R . .
C52 C -0.0185(3) 0.4028(3) 0.6631(2) 0.0354(12) Uani 1 1 d . . .
H52 H -0.0712 0.4227 0.6837 0.042 Uiso 1 1 calc R . .
C53 C 0.0752(4) 0.3831(4) 0.5959(2) 0.0482(16) Uani 1 1 d . . .
H53 H 0.0999 0.3869 0.5606 0.058 Uiso 1 1 calc R . .
C54 C 0.1175(4) 0.3331(4) 0.6400(2) 0.0423(14) Uani 1 1 d . . .
H54 H 0.1779 0.2956 0.6420 0.051 Uiso 1 1 calc R . .
C55 C 0.0744(4) 0.3056(3) 0.7392(2) 0.0360(12) Uani 1 1 d . . .
H55A H 0.0205 0.3090 0.7578 0.043 Uiso 1 1 calc R . .
H55B H 0.0930 0.3376 0.7566 0.043 Uiso 1 1 calc R . .
C56 C 0.1463(6) -0.3037(7) 0.5654(5) 0.102(4) Uani 1 1 d . . .
H56A H 0.1332 -0.2510 0.5386 0.152 Uiso 1 1 calc R . .
H56B H 0.0959 -0.2945 0.5895 0.152 Uiso 1 1 calc R . .
H56C H 0.1611 -0.3519 0.5471 0.152 Uiso 1 1 calc R . .
C57 C 0.2491(4) -0.2701(4) 0.5972(3) 0.0490(15) Uani 1 1 d . . .
H57 H 0.2274 -0.2126 0.5776 0.059 Uiso 1 1 calc R . .
C58 C 0.2678(6) -0.4017(6) 0.6309(5) 0.096(3) Uani 1 1 d . . .
H58 H 0.2615 -0.4523 0.6368 0.115 Uiso 1 1 calc R . .
C59 C 0.3254(6) -0.3924(5) 0.6542(4) 0.082(3) Uani 1 1 d . . .
H59 H 0.3645 -0.4329 0.6811 0.098 Uiso 1 1 calc R . .
C60 C 0.3691(4) -0.2744(3) 0.6414(2) 0.0372(12) Uani 1 1 d . . .
H60A H 0.4214 -0.2933 0.6176 0.045 Uiso 1 1 calc R . .
H60B H 0.3874 -0.2971 0.6791 0.045 Uiso 1 1 calc R . .
C61 C 0.7743(3) 0.0997(3) -0.17132(19) 0.0259(10) Uani 1 1 d . . .
C62 C 0.8540(3) 0.0595(3) -0.14730(18) 0.0241(9) Uani 1 1 d . . .
C63 C 0.8823(3) -0.0221(3) -0.11365(18) 0.0236(9) Uani 1 1 d . . .
C64 C 0.8330(3) -0.0658(3) -0.10747(18) 0.0224(9) Uani 1 1 d . . .
C65 C 0.7530(3) -0.0243(3) -0.13232(18) 0.0226(9) Uani 1 1 d . . .
C66 C 0.7247(3) 0.0566(3) -0.16534(18) 0.0264(10) Uani 1 1 d . . .
C67 C 0.6415(3) 0.1001(4) -0.1959(2) 0.0349(12) Uani 1 1 d . . .
H67A H 0.6321 0.0557 -0.2056 0.052 Uiso 1 1 calc R . .
H67B H 0.6460 0.1385 -0.2285 0.052 Uiso 1 1 calc R . .
H67C H 0.5930 0.1340 -0.1731 0.052 Uiso 1 1 calc R . .
C68 C 0.9118(3) 0.1015(4) -0.1579(2) 0.0312(11) Uani 1 1 d . . .
H68A H 0.8874 0.1532 -0.1859 0.047 Uiso 1 1 calc R . .
H68B H 0.9693 0.0604 -0.1698 0.047 Uiso 1 1 calc R . .
H68C H 0.9160 0.1181 -0.1248 0.047 Uiso 1 1 calc R . .
C69 C 0.8686(3) -0.1579(3) -0.0782(2) 0.0287(10) Uani 1 1 d . . .
H69A H 0.9316 -0.1873 -0.0822 0.043 Uiso 1 1 calc R . .
H69B H 0.8458 -0.1881 -0.0933 0.043 Uiso 1 1 calc R . .
H69C H 0.8516 -0.1585 -0.0400 0.043 Uiso 1 1 calc R . .
C70 C 0.9693(3) -0.0658(3) -0.08702(19) 0.0257(10) Uani 1 1 d . . .
H70A H 1.0111 -0.1109 -0.1077 0.031 Uiso 1 1 calc R . .
H70B H 0.9886 -0.0218 -0.0912 0.031 Uiso 1 1 calc R . .
C71 C 0.9755(3) -0.1080(3) -0.02790(18) 0.0218(9) Uani 1 1 d . . .
C72 C 0.9242(3) -0.0572(3) 0.01084(19) 0.0220(9) Uani 1 1 d . . .
C73 C 0.9258(3) -0.0945(3) 0.06568(19) 0.0212(9) Uani 1 1 d . . .
C74 C 0.9835(3) -0.1831(3) 0.08202(18) 0.0210(9) Uani 1 1 d . . .
C75 C 1.0380(3) -0.2316(3) 0.04401(19) 0.0232(9) Uani 1 1 d . . .
C76 C 1.0345(3) -0.1962(3) -0.01091(19) 0.0242(10) Uani 1 1 d . . .
C77 C 1.0945(3) -0.2544(3) -0.0497(2) 0.0302(11) Uani 1 1 d . . .
H77A H 1.0896 -0.2200 -0.0858 0.045 Uiso 1 1 calc R . .
H77B H 1.0788 -0.2995 -0.0499 0.045 Uiso 1 1 calc R . .
H77C H 1.1540 -0.2816 -0.0383 0.045 Uiso 1 1 calc R . .
C78 C 0.8697(3) 0.0392(3) -0.00625(19) 0.0242(9) Uani 1 1 d . . .
H78A H 0.8136 0.0516 -0.0172 0.036 Uiso 1 1 calc R . .
H78B H 0.8987 0.0603 -0.0365 0.036 Uiso 1 1 calc R . .
H78C H 0.8615 0.0683 0.0239 0.036 Uiso 1 1 calc R . .
C79 C 0.9894(3) -0.2278(3) 0.1403(2) 0.0280(10) Uani 1 1 d . . .
H79A H 0.9750 -0.2747 0.1438 0.042 Uiso 1 1 calc R . .
H79B H 0.9489 -0.1858 0.1626 0.042 Uiso 1 1 calc R . .
H79C H 1.0482 -0.2518 0.1522 0.042 Uiso 1 1 calc R . .
C80 C 0.8710(3) -0.0393(3) 0.10743(19) 0.0239(9) Uani 1 1 d . . .
H80A H 0.8956 -0.0018 0.1107 0.029 Uiso 1 1 calc R . .
H80B H 0.8778 -0.0787 0.1424 0.029 Uiso 1 1 calc R . .
C81 C 0.7742(3) 0.0190(3) 0.09908(17) 0.0192(9) Uani 1 1 d . . .
C82 C 0.7234(3) -0.0145(3) 0.08700(17) 0.0187(8) Uani 1 1 d . . .
C83 C 0.6366(3) 0.0409(3) 0.07443(17) 0.0185(8) Uani 1 1 d . . .
C84 C 0.5993(3) 0.1285(3) 0.07900(17) 0.0180(8) Uani 1 1 d . . .
C85 C 0.6467(3) 0.1572(3) 0.09998(18) 0.0205(9) Uani 1 1 d . . .
C86 C 0.7354(3) 0.1040(3) 0.10801(18) 0.0216(9) Uani 1 1 d . . .
C87 C 0.7872(3) 0.1380(3) 0.1268(2) 0.0283(10) Uani 1 1 d . . .
H87A H 0.8122 0.1030 0.1614 0.042 Uiso 1 1 calc R . .
H87B H 0.7497 0.1984 0.1311 0.042 Uiso 1 1 calc R . .
H87C H 0.8336 0.1348 0.1003 0.042 Uiso 1 1 calc R . .
C88 C 0.7626(3) -0.1116(3) 0.08970(19) 0.0211(9) Uani 1 1 d . . .
H88A H 0.7800 -0.1250 0.0534 0.032 Uiso 1 1 calc R . .
H88B H 0.7199 -0.1304 0.1053 0.032 Uiso 1 1 calc R . .
H88C H 0.8131 -0.1419 0.1122 0.032 Uiso 1 1 calc R . .
C89 C 0.5078(3) 0.1928(3) 0.06139(19) 0.0249(10) Uani 1 1 d . . .
H89A H 0.4667 0.1822 0.0873 0.037 Uiso 1 1 calc R . .
H89B H 0.5003 0.1857 0.0258 0.037 Uiso 1 1 calc R . .
H89C H 0.4976 0.2520 0.0597 0.037 Uiso 1 1 calc R . .
C90 C 0.5792(3) 0.0065(3) 0.06284(18) 0.0199(9) Uani 1 1 d . . .
H90A H 0.5253 0.0569 0.0482 0.024 Uiso 1 1 calc R . .
H90B H 0.5635 -0.0207 0.0977 0.024 Uiso 1 1 calc R . .
C91 C 0.6123(3) -0.0584(3) 0.02490(17) 0.0186(8) Uani 1 1 d . . .
C92 C 0.6142(3) -0.1387(3) 0.04155(17) 0.0197(9) Uani 1 1 d . . .
C93 C 0.6504(3) -0.1993(3) 0.00711(18) 0.0210(9) Uani 1 1 d . . .
C94 C 0.6826(3) -0.1802(3) -0.04438(18) 0.0207(9) Uani 1 1 d . . .
C95 C 0.6743(3) -0.0967(3) -0.06303(18) 0.0199(9) Uani 1 1 d . . .
C96 C 0.6396(3) -0.0359(3) -0.02816(18) 0.0201(9) Uani 1 1 d . . .
C97 C 0.6277(3) 0.0539(3) -0.04649(19) 0.0241(9) Uani 1 1 d . . .
H97A H 0.6805 0.0548 -0.0407 0.036 Uiso 1 1 calc R . .
H97B H 0.5795 0.0935 -0.0260 0.036 Uiso 1 1 calc R . .
H97C H 0.6154 0.0723 -0.0848 0.036 Uiso 1 1 calc R . .
C98 C 0.5784(3) -0.1601(3) 0.09663(19) 0.0263(10) Uani 1 1 d . . .
H98A H 0.6242 -0.1875 0.1226 0.039 Uiso 1 1 calc R . .
H98B H 0.5562 -0.1998 0.0956 0.039 Uiso 1 1 calc R . .
H98C H 0.5316 -0.1067 0.1074 0.039 Uiso 1 1 calc R . .
C99 C 0.7262(3) -0.2510(3) -0.07903(19) 0.0254(10) Uani 1 1 d . . .
H99A H 0.6838 -0.2657 -0.0876 0.038 Uiso 1 1 calc R . .
H99B H 0.7729 -0.3026 -0.0592 0.038 Uiso 1 1 calc R . .
H99C H 0.7499 -0.2298 -0.1124 0.038 Uiso 1 1 calc R . .
C100 C 0.6957(3) -0.0684(3) -0.12110(18) 0.0229(9) Uani 1 1 d . . .
H10C H 0.6407 -0.0280 -0.1392 0.027 Uiso 1 1 calc R . .
H10D H 0.7242 -0.1201 -0.1385 0.027 Uiso 1 1 calc R . .
C101 C 0.8516(13) 0.1646(12) -0.3837(5) 0.210(10) Uani 1 1 d . . .
H10E H 0.9087 0.1153 -0.3750 0.315 Uiso 1 1 calc R . .
H10F H 0.8581 0.2130 -0.4062 0.315 Uiso 1 1 calc R . .
H10G H 0.8205 0.1476 -0.4032 0.315 Uiso 1 1 calc R . .
C102 C 0.8168(7) 0.1542(6) -0.2853(3) 0.073(3) Uani 1 1 d . . .
H102 H 0.8656 0.1031 -0.2701 0.088 Uiso 1 1 calc R . .
C103 C 0.7270(13) 0.2572(13) -0.3434(4) 0.156(9) Uani 1 1 d . . .
H103 H 0.7023 0.2892 -0.3771 0.187 Uiso 1 1 calc R . .
C104 C 0.6853(7) 0.2738(7) -0.2924(3) 0.090(3) Uani 1 1 d . . .
H104 H 0.6311 0.3197 -0.2840 0.108 Uiso 1 1 calc R . .
C105 C 0.7359(4) 0.1927(4) -0.2000(2) 0.0365(12) Uani 1 1 d . . .
H10H H 0.6737 0.2224 -0.1900 0.044 Uiso 1 1 calc R . .
H10I H 0.7630 0.2214 -0.1870 0.044 Uiso 1 1 calc R . .
C106 C 1.3632(3) -0.4328(3) 0.1667(2) 0.0358(12) Uani 1 1 d . . .
H10J H 1.3386 -0.4316 0.2035 0.054 Uiso 1 1 calc R . .
H10K H 1.4049 -0.4110 0.1621 0.054 Uiso 1 1 calc R . .
H10L H 1.3923 -0.4925 0.1601 0.054 Uiso 1 1 calc R . .
C107 C 1.2318(3) -0.3942(3) 0.1199(2) 0.0275(10) Uani 1 1 d . . .
H107 H 1.2263 -0.4441 0.1365 0.033 Uiso 1 1 calc R . .
C108 C 1.2805(3) -0.3001(3) 0.0971(2) 0.0289(11) Uani 1 1 d . . .
H108 H 1.3148 -0.2726 0.0953 0.035 Uiso 1 1 calc R . .
C109 C 1.2085(3) -0.2701(3) 0.0689(2) 0.0297(11) Uani 1 1 d . . .
H109 H 1.1834 -0.2180 0.0435 0.036 Uiso 1 1 calc R . .
C110 C 1.1037(3) -0.3255(3) 0.0628(2) 0.0269(10) Uani 1 1 d . . .
H11A H 1.0769 -0.3535 0.0910 0.032 Uiso 1 1 calc R . .
H11B H 1.1227 -0.3571 0.0323 0.032 Uiso 1 1 calc R . .
C111 C 0.7547(5) -0.4652(5) 0.2046(3) 0.0616(19) Uani 1 1 d . . .
H11C H 0.6975 -0.4603 0.2141 0.092 Uiso 1 1 calc R . .
H11D H 0.7708 -0.4447 0.2315 0.092 Uiso 1 1 calc R . .
H11E H 0.7969 -0.5259 0.2037 0.092 Uiso 1 1 calc R . .
C112 C 0.6873(4) -0.3727(3) 0.1188(2) 0.0334(11) Uani 1 1 d . . .
H112 H 0.6327 -0.3706 0.1269 0.040 Uiso 1 1 calc R . .
C113 C 0.8195(4) -0.4016(4) 0.1252(3) 0.0438(15) Uani 1 1 d . . .
H113 H 0.8749 -0.4242 0.1389 0.053 Uiso 1 1 calc R . .
C114 C 0.7939(3) -0.3534(4) 0.0760(3) 0.0397(13) Uani 1 1 d . . .
H114 H 0.8264 -0.3347 0.0489 0.048 Uiso 1 1 calc R . .
C115 C 0.6540(3) -0.2868(3) 0.02715(19) 0.0238(9) Uani 1 1 d . . .
H11F H 0.5950 -0.2780 0.0377 0.029 Uiso 1 1 calc R . .
H11G H 0.6756 -0.3204 -0.0025 0.029 Uiso 1 1 calc R . .
C116 C 0.5773(4) 0.5305(4) 0.0590(3) 0.0445(14) Uani 1 1 d . . .
H11H H 0.5379 0.5522 0.0894 0.067 Uiso 1 1 calc R . .
H11I H 0.5518 0.5695 0.0254 0.067 Uiso 1 1 calc R . .
H11J H 0.6322 0.5281 0.0633 0.067 Uiso 1 1 calc R . .
C117 C 0.5854(3) 0.3874(3) 0.0999(2) 0.0311(11) Uani 1 1 d . . .
H117 H 0.5692 0.3985 0.1356 0.037 Uiso 1 1 calc R . .
C118 C 0.6166(4) 0.4032(4) 0.0134(2) 0.0444(15) Uani 1 1 d . . .
H118 H 0.6268 0.4268 -0.0222 0.053 Uiso 1 1 calc R . .
C119 C 0.6234(4) 0.3241(3) 0.0307(2) 0.0405(13) Uani 1 1 d . . .
H119 H 0.6383 0.2817 0.0092 0.049 Uiso 1 1 calc R . .
C120 C 0.5987(3) 0.2426(3) 0.1210(2) 0.0251(10) Uani 1 1 d . . .
H12A H 0.5372 0.2577 0.1273 0.030 Uiso 1 1 calc R . .
H12B H 0.6221 0.2344 0.1560 0.030 Uiso 1 1 calc R . .

loop_
_atom_site_aniso_label
_atom_site_aniso_U_11
_atom_site_aniso_U_22
_atom_site_aniso_U_33
_atom_site_aniso_U_23
_atom_site_aniso_U_13
_atom_site_aniso_U_12
Cl1 0.0393(8) 0.0567(10) 0.0734(12) -0.0128(9) 0.0138(8) -0.0168(7)
Cl2 0.168(4) 0.120(3) 0.124(3) -0.034(2) 0.008(2) -0.046(2)
Cl3 0.145(2) 0.0885(17) 0.0779(15) 0.0045(13) -0.0290(15) -0.0701(17)
Cl4 0.164(3) 0.134(3) 0.117(2) -0.038(2) 0.032(2) -0.088(3)
Cl5 0.0568(11) 0.0729(12) 0.0580(11) -0.0105(9) -0.0053(9) -0.0115(9)
Cl6 0.0319(7) 0.0401(8) 0.1173(16) -0.0263(9) 0.0165(8) -0.0237(6)
Cl7 0.0406(8) 0.0391(8) 0.0520(9) -0.0039(7) 0.0024(7) -0.0135(6)
Cl8 0.0340(17) 0.073(3) 0.046(2) -0.0067(17) -0.0196(14) -0.0047(16)
Cl8' 0.126(5) 0.103(4) 0.103(4) -0.023(3) 0.041(3) -0.071(4)
O3W 0.041(3) 0.285(10) 0.029(3) 0.024(4) -0.008(2) -0.069(5)
O4W 0.075(8) 0.047(6) 0.127(10) 0.020(7) -0.063(8) -0.028(6)
O5W 0.068(3) 0.071(3) 0.095(4) -0.008(3) -0.010(3) -0.047(3)
O6W 0.050(3) 0.062(3) 0.082(4) -0.023(3) -0.001(3) -0.014(2)
O7W 0.074(9) 0.059(7) 0.043(6) -0.018(5) 0.009(5) -0.045(7)
O8W 0.076(12) 0.22(3) 0.094(19) -0.08(2) 0.003(11) -0.069(16)
O9W 0.081(4) 0.047(3) 0.086(4) 0.002(3) 0.015(3) -0.027(3)
O10W 0.090(8) 0.054(6) 0.030(5) -0.024(4) -0.005(5) 0.002(5)
O11W 0.086(5) 0.233(9) 0.126(6) -0.122(6) 0.016(4) -0.094(6)
O12W 0.068(3) 0.081(4) 0.065(3) -0.005(3) -0.018(3) -0.051(3)
O13W 0.126(6) 0.094(5) 0.131(6) -0.015(4) -0.029(5) -0.074(5)
O16W 0.082(4) 0.070(3) 0.044(3) -0.011(3) 0.018(3) -0.014(3)
O17W 0.065(3) 0.066(3) 0.077(4) -0.021(3) -0.006(3) -0.032(3)
O18W 0.143(13) 0.136(12) 0.082(9) -0.047(8) -0.023(8) -0.083(10)
O19W 0.104(9) 0.059(7) 0.161(12) 0.004(7) -0.085(9) -0.050(7)
O20W 0.129(7) 0.104(5) 0.127(6) -0.038(5) -0.045(5) -0.029(5)
O21W 0.20(2) 0.107(13) 0.27(3) -0.080(15) 0.151(19) -0.093(14)
O22W 0.214(11) 0.124(7) 0.165(9) -0.074(7) 0.058(8) -0.078(7)
O23W 0.047(3) 0.101(4) 0.054(3) -0.021(3) -0.003(2) -0.026(3)
O24W 0.423(19) 0.204(10) 0.066(5) -0.038(6) -0.012(8) -0.224(12)
O25W 0.070(4) 0.074(4) 0.067(3) 0.008(3) -0.022(3) -0.021(3)
O26W 0.063(3) 0.088(4) 0.062(3) -0.003(3) -0.002(3) -0.046(3)
O27W 0.052(3) 0.207(8) 0.053(3) 0.011(4) -0.003(3) -0.050(4)
O28W 0.144(6) 0.124(5) 0.050(3) -0.006(3) 0.000(3) -0.110(5)
O29W 0.046(3) 0.056(3) 0.067(3) 0.000(2) -0.015(2) 0.001(2)
O30W 0.060(3) 0.040(2) 0.085(4) -0.021(2) -0.008(3) -0.013(2)
O31W 0.055(3) 0.053(3) 0.094(4) -0.001(3) 0.000(3) -0.024(2)
O4W' 0.100(10) 0.112(11) 0.069(8) -0.009(8) -0.007(7) -0.055(9)
O7W' 0.032(5) 0.032(5) 0.128(12) -0.007(6) -0.011(6) -0.023(4)
O8W' 0.060(14) 0.20(3) 0.079(14) -0.035(16) -0.043(12) -0.012(15)
N1 0.029(2) 0.070(4) 0.044(3) -0.026(3) 0.010(2) -0.022(3)
N2 0.021(2) 0.035(2) 0.022(2) -0.0052(17) -0.0014(16) -0.0049(17)
N3 0.042(3) 0.034(3) 0.042(3) 0.007(2) 0.005(2) -0.012(2)
N4 0.029(2) 0.026(2) 0.021(2) -0.0004(16) -0.0034(16) -0.0080(17)
N5 0.033(2) 0.038(3) 0.034(2) 0.003(2) -0.0042(19) -0.016(2)
N6 0.025(2) 0.027(2) 0.029(2) 0.0024(17) -0.0018(17) -0.0082(17)
N7 0.049(3) 0.073(4) 0.094(5) -0.050(4) -0.001(3) -0.031(3)
N8 0.042(3) 0.035(3) 0.064(3) -0.015(2) 0.000(2) -0.022(2)
N9 0.214(12) 0.211(12) 0.040(4) -0.031(6) 0.035(6) -0.191(11)
N10 0.082(4) 0.075(4) 0.032(3) 0.013(3) -0.014(3) -0.063(4)
N11 0.0166(18) 0.0184(18) 0.030(2) -0.0018(16) 0.0014(15) -0.0064(15)
N12 0.0179(19) 0.029(2) 0.033(2) -0.0029(18) -0.0005(16) -0.0068(17)
N13 0.027(2) 0.022(2) 0.037(2) -0.0075(18) -0.0023(17) -0.0101(17)
N14 0.048(3) 0.032(2) 0.040(3) -0.006(2) -0.014(2) -0.012(2)
N15 0.036(2) 0.023(2) 0.044(3) -0.0068(19) 0.005(2) -0.0151(19)
N16 0.023(2) 0.0212(19) 0.031(2) -0.0050(16) 0.0018(16) -0.0102(16)
C1 0.021(2) 0.027(2) 0.025(2) -0.0068(19) -0.0009(18) -0.0081(19)
C2 0.026(2) 0.028(2) 0.021(2) -0.0024(19) -0.0024(18) -0.013(2)
C3 0.022(2) 0.026(2) 0.024(2) -0.0070(19) -0.0005(18) -0.0113(19)
C4 0.024(2) 0.024(2) 0.024(2) -0.0038(19) 0.0011(18) -0.0105(19)
C5 0.024(2) 0.025(2) 0.019(2) -0.0009(18) -0.0024(17) -0.0106(19)
C6 0.024(2) 0.029(2) 0.022(2) -0.0056(19) -0.0008(18) -0.011(2)
C7 0.028(3) 0.031(3) 0.025(2) -0.008(2) 0.0021(19) -0.006(2)
C8 0.027(2) 0.032(3) 0.025(2) 0.000(2) -0.0013(19) -0.011(2)
C9 0.035(3) 0.024(2) 0.026(3) 0.000(2) 0.002(2) -0.007(2)
C10 0.024(2) 0.029(2) 0.019(2) -0.0041(19) -0.0024(17) -0.0103(19)
C11 0.027(2) 0.030(2) 0.015(2) -0.0027(18) 0.0038(17) -0.012(2)
C12 0.023(2) 0.025(2) 0.016(2) 0.0003(17) 0.0004(17) -0.0092(19)
C13 0.022(2) 0.031(3) 0.022(2) -0.0019(19) 0.0027(18) -0.013(2)
C14 0.024(2) 0.033(3) 0.018(2) -0.0016(19) 0.0027(18) -0.010(2)
C15 0.028(2) 0.025(2) 0.022(2) -0.0020(19) 0.0020(19) -0.004(2)
C16 0.027(2) 0.026(2) 0.019(2) -0.0042(18) 0.0007(18) -0.0079(19)
C17 0.032(3) 0.027(3) 0.032(3) -0.008(2) 0.000(2) -0.007(2)
C18 0.025(2) 0.022(2) 0.028(2) -0.0018(19) -0.0040(19) -0.0075(19)
C19 0.023(2) 0.039(3) 0.033(3) -0.003(2) 0.000(2) -0.008(2)
C20 0.022(2) 0.033(3) 0.031(3) -0.003(2) 0.0001(19) -0.014(2)
C21 0.025(2) 0.029(2) 0.028(2) -0.005(2) -0.0012(19) -0.015(2)
C22 0.026(2) 0.026(2) 0.028(2) -0.004(2) -0.0053(19) -0.012(2)
C23 0.029(3) 0.036(3) 0.029(3) -0.006(2) -0.003(2) -0.016(2)
C24 0.030(3) 0.030(3) 0.035(3) -0.010(2) -0.002(2) -0.013(2)
C25 0.035(3) 0.027(3) 0.040(3) -0.005(2) -0.007(2) -0.018(2)
C26 0.029(3) 0.028(3) 0.034(3) 0.001(2) -0.009(2) -0.016(2)
C27 0.040(3) 0.031(3) 0.038(3) -0.001(2) -0.003(2) -0.018(2)
C28 0.032(3) 0.029(3) 0.027(3) -0.004(2) 0.001(2) -0.008(2)
C29 0.056(4) 0.044(3) 0.047(4) -0.022(3) 0.013(3) -0.027(3)
C30 0.033(3) 0.033(3) 0.024(2) -0.005(2) -0.001(2) -0.015(2)
C31 0.024(2) 0.026(2) 0.018(2) -0.0072(18) 0.0030(17) -0.0097(19)
C32 0.023(2) 0.030(2) 0.019(2) -0.0044(19) -0.0004(18) -0.007(2)
C33 0.025(2) 0.022(2) 0.024(2) -0.0018(19) 0.0009(19) -0.0040(19)
C34 0.030(3) 0.027(2) 0.022(2) -0.0044(19) 0.0012(19) -0.008(2)
C35 0.026(2) 0.024(2) 0.019(2) -0.0025(18) 0.0002(18) -0.0087(19)
C36 0.029(2) 0.026(2) 0.017(2) -0.0034(18) 0.0010(18) -0.010(2)
C37 0.029(3) 0.025(2) 0.030(3) -0.004(2) -0.002(2) -0.011(2)
C38 0.029(3) 0.034(3) 0.028(3) 0.000(2) -0.008(2) -0.007(2)
C39 0.031(3) 0.025(2) 0.030(3) -0.001(2) -0.005(2) -0.009(2)
C40 0.022(2) 0.028(2) 0.024(2) -0.0012(19) 0.0012(18) -0.0099(19)
C41 0.036(3) 0.104(6) 0.071(5) -0.040(4) 0.009(3) -0.040(4)
C42 0.030(3) 0.046(3) 0.027(3) -0.008(2) 0.004(2) -0.019(2)
C43 0.024(3) 0.070(5) 0.051(4) -0.021(3) -0.007(3) -0.004(3)
C44 0.032(3) 0.042(3) 0.042(3) -0.005(3) -0.010(3) 0.003(3)
C45 0.023(2) 0.026(2) 0.027(2) -0.005(2) -0.0003(19) -0.0068(19)
C46 0.069(5) 0.045(4) 0.082(6) 0.023(4) 0.023(4) -0.018(4)
C47 0.042(3) 0.024(3) 0.050(4) 0.001(2) 0.003(3) -0.008(2)
C48 0.030(3) 0.046(3) 0.032(3) -0.006(2) 0.002(2) -0.011(2)
C49 0.034(3) 0.029(3) 0.034(3) -0.008(2) 0.003(2) -0.011(2)
C50 0.027(3) 0.028(3) 0.032(3) -0.003(2) 0.002(2) -0.008(2)
C51 0.035(3) 0.048(4) 0.041(3) 0.007(3) -0.011(3) -0.011(3)
C52 0.027(3) 0.035(3) 0.034(3) 0.000(2) 0.000(2) -0.009(2)
C53 0.037(3) 0.044(3) 0.038(3) 0.010(3) 0.005(3) -0.008(3)
C54 0.024(3) 0.042(3) 0.042(3) 0.002(3) 0.004(2) -0.006(2)
C55 0.034(3) 0.030(3) 0.027(3) 0.000(2) -0.004(2) -0.003(2)
C56 0.065(6) 0.139(9) 0.145(9) -0.083(8) 0.005(6) -0.061(6)
C57 0.047(4) 0.050(4) 0.063(4) -0.028(3) 0.003(3) -0.027(3)
C58 0.076(6) 0.066(6) 0.178(11) -0.055(7) 0.010(6) -0.049(5)
C59 0.083(6) 0.035(4) 0.137(8) -0.012(4) -0.023(6) -0.032(4)
C60 0.037(3) 0.033(3) 0.047(3) -0.011(2) 0.000(2) -0.020(2)
C61 0.027(2) 0.030(2) 0.022(2) 0.0006(19) -0.0030(18) -0.016(2)
C62 0.027(2) 0.031(2) 0.020(2) -0.0066(19) 0.0040(18) -0.019(2)
C63 0.018(2) 0.031(2) 0.025(2) -0.0059(19) 0.0023(17) -0.0143(19)
C64 0.015(2) 0.028(2) 0.026(2) -0.0080(19) 0.0050(17) -0.0109(18)
C65 0.019(2) 0.033(2) 0.021(2) -0.0075(19) 0.0045(17) -0.0161(19)
C66 0.023(2) 0.040(3) 0.019(2) -0.002(2) -0.0010(18) -0.019(2)
C67 0.032(3) 0.046(3) 0.029(3) 0.007(2) -0.011(2) -0.023(2)
C68 0.031(3) 0.040(3) 0.029(3) 0.001(2) 0.000(2) -0.025(2)
C69 0.019(2) 0.029(3) 0.040(3) -0.003(2) -0.003(2) -0.015(2)
C70 0.018(2) 0.032(3) 0.030(2) -0.005(2) 0.0043(18) -0.0155(19)
C71 0.0132(19) 0.028(2) 0.028(2) -0.0049(19) -0.0002(17) -0.0130(18)
C72 0.014(2) 0.024(2) 0.031(2) -0.0032(19) -0.0040(17) -0.0114(18)
C73 0.0122(19) 0.022(2) 0.032(2) -0.0076(19) 0.0013(17) -0.0098(17)
C74 0.0137(19) 0.024(2) 0.027(2) -0.0053(18) -0.0015(17) -0.0102(17)
C75 0.016(2) 0.020(2) 0.033(3) -0.0037(19) -0.0020(18) -0.0092(17)
C76 0.013(2) 0.027(2) 0.032(3) -0.007(2) 0.0032(18) -0.0096(18)
C77 0.023(2) 0.024(2) 0.036(3) -0.009(2) 0.006(2) -0.0060(19)
C78 0.021(2) 0.022(2) 0.028(2) -0.0013(19) -0.0021(18) -0.0099(18)
C79 0.021(2) 0.023(2) 0.033(3) -0.001(2) 0.0031(19) -0.0071(19)
C80 0.013(2) 0.027(2) 0.030(2) -0.007(2) -0.0026(17) -0.0074(18)
C81 0.0109(18) 0.023(2) 0.024(2) -0.0042(18) -0.0005(16) -0.0090(17)
C82 0.016(2) 0.019(2) 0.020(2) -0.0016(17) -0.0003(16) -0.0088(17)
C83 0.0150(19) 0.018(2) 0.019(2) -0.0005(16) -0.0015(16) -0.0068(16)
C84 0.0149(19) 0.021(2) 0.018(2) -0.0021(17) 0.0006(15) -0.0093(17)
C85 0.019(2) 0.019(2) 0.023(2) -0.0054(17) 0.0040(17) -0.0094(17)
C86 0.020(2) 0.026(2) 0.022(2) -0.0052(18) -0.0009(17) -0.0132(18)
C87 0.020(2) 0.027(2) 0.042(3) -0.009(2) -0.004(2) -0.013(2)
C88 0.017(2) 0.018(2) 0.030(2) -0.0043(18) -0.0024(17) -0.0100(17)
C89 0.017(2) 0.026(2) 0.027(2) -0.0044(19) -0.0007(18) -0.0072(18)
C90 0.0147(19) 0.023(2) 0.023(2) -0.0044(18) 0.0007(16) -0.0099(17)
C91 0.0100(18) 0.022(2) 0.023(2) -0.0036(17) -0.0020(16) -0.0064(16)
C92 0.0147(19) 0.025(2) 0.023(2) -0.0049(18) 0.0012(16) -0.0124(17)
C93 0.020(2) 0.021(2) 0.026(2) -0.0019(18) -0.0025(17) -0.0131(18)
C94 0.016(2) 0.023(2) 0.026(2) -0.0049(18) -0.0041(17) -0.0109(17)
C95 0.0135(19) 0.023(2) 0.026(2) -0.0036(18) -0.0011(16) -0.0102(17)
C96 0.0130(19) 0.024(2) 0.025(2) -0.0006(18) -0.0050(16) -0.0110(17)
C97 0.021(2) 0.023(2) 0.026(2) -0.0014(19) 0.0006(18) -0.0103(18)
C98 0.026(2) 0.031(3) 0.030(2) -0.005(2) 0.0024(19) -0.020(2)
C99 0.024(2) 0.029(2) 0.028(2) -0.011(2) 0.0031(19) -0.015(2)
C100 0.020(2) 0.030(2) 0.025(2) -0.0069(19) 0.0017(17) -0.0167(19)
C101 0.41(3) 0.31(2) 0.099(9) -0.128(12) 0.149(13) -0.32(2)
C102 0.123(7) 0.116(7) 0.039(4) -0.021(4) 0.022(4) -0.105(7)
C103 0.27(2) 0.29(2) 0.046(5) 0.057(9) -0.052(9) -0.26(2)
C104 0.121(8) 0.123(8) 0.060(5) 0.049(5) -0.051(5) -0.098(7)
C105 0.041(3) 0.037(3) 0.034(3) 0.002(2) -0.008(2) -0.023(3)
C106 0.023(2) 0.035(3) 0.045(3) 0.000(2) -0.009(2) -0.011(2)
C107 0.019(2) 0.023(2) 0.037(3) -0.003(2) 0.0027(19) -0.0096(19)
C108 0.026(2) 0.029(3) 0.034(3) -0.001(2) 0.002(2) -0.018(2)
C109 0.028(2) 0.030(3) 0.031(3) -0.002(2) 0.003(2) -0.016(2)
C110 0.017(2) 0.026(2) 0.038(3) -0.009(2) -0.0014(19) -0.0094(19)
C111 0.078(5) 0.061(4) 0.038(4) -0.002(3) -0.015(3) -0.026(4)
C112 0.037(3) 0.034(3) 0.028(3) -0.006(2) -0.005(2) -0.014(2)
C113 0.035(3) 0.031(3) 0.063(4) -0.007(3) -0.024(3) -0.008(2)
C114 0.027(3) 0.031(3) 0.058(4) -0.007(3) -0.011(2) -0.009(2)
C115 0.026(2) 0.023(2) 0.026(2) -0.0028(19) -0.0043(18) -0.0146(19)
C116 0.051(4) 0.031(3) 0.056(4) -0.015(3) 0.005(3) -0.021(3)
C117 0.030(3) 0.030(3) 0.037(3) -0.010(2) 0.003(2) -0.016(2)
C118 0.068(4) 0.032(3) 0.034(3) -0.009(2) 0.010(3) -0.027(3)
C119 0.058(4) 0.028(3) 0.038(3) -0.010(2) 0.011(3) -0.023(3)
C120 0.022(2) 0.019(2) 0.034(3) -0.0057(19) 0.0021(19) -0.0094(18)

loop_
_atom_type_symbol
_atom_type_description
_atom_type_scat_dispersion_real
_atom_type_scat_dispersion_imag
_atom_type_scat_source
C C 0.0033 0.0016 'International Tables Vol C Tables 4.2.6.8 and 6.1.1.4'
H H 0.0000 0.0000 'International Tables Vol C Tables 4.2.6.8 and 6.1.1.4'
N N 0.0061 0.0033 'International Tables Vol C Tables 4.2.6.8 and 6.1.1.4'
Cl Cl 0.1484 0.1585 'International Tables Vol C Tables 4.2.6.8 and 6.1.1.4'
O O 0.0106 0.0060 'International Tables Vol C Tables 4.2.6.8 and 6.1.1.4'

loop_
_geom_angle_atom_site_label_1
_geom_angle_atom_site_label_2
_geom_angle_atom_site_label_3
_geom_angle
_geom_angle_site_symmetry_1
_geom_angle_site_symmetry_3
_geom_angle_publ_flag
O2W O1W' O1W 138.5(15) . . ?
C42 N1 C43 109.2(5) . . ?
C42 N1 C41 123.9(6) . . ?
C43 N1 C41 126.9(6) . . ?
C42 N2 C44 108.6(5) . . ?
C42 N2 C45 126.8(4) . . ?
C44 N2 C45 124.4(5) . . ?
C47 N3 C48 108.4(5) . . ?
C47 N3 C46 125.9(6) . . ?
C48 N3 C46 125.7(5) . . ?
C47 N4 C49 108.3(4) . . ?
C47 N4 C50 124.7(4) . . ?
C49 N4 C50 126.9(4) . . ?
C52 N5 C53 107.8(4) . . ?
C52 N5 C51 124.6(5) . . ?
C53 N5 C51 127.7(5) . . ?
C52 N6 C54 108.2(4) . . ?
C52 N6 C55 123.8(4) . . ?
C54 N6 C55 128.1(4) . . ?
C57 N7 C58 108.5(6) . . ?
C57 N7 C56 124.5(8) . . ?
C58 N7 C56 127.0(7) . . ?
C57 N8 C59 109.7(6) . . ?
C57 N8 C60 126.0(5) . . ?
C59 N8 C60 124.3(6) . . ?
C102 N9 C103 109.7(10) . . ?
C102 N9 C101 134.0(16) . . ?
C103 N9 C101 115.3(14) . . ?
C102 N10 C104 112.4(7) . . ?
C102 N10 C105 123.8(6) . . ?
C104 N10 C105 123.6(7) . . ?
C107 N11 C109 108.9(4) . . ?
C107 N11 C110 125.1(4) . . ?
C109 N11 C110 125.9(4) . . ?
C107 N12 C108 108.6(4) . . ?
C107 N12 C106 125.3(4) . . ?
C108 N12 C106 126.0(4) . . ?
C112 N13 C114 109.6(5) . . ?
C112 N13 C115 124.8(4) . . ?
C114 N13 C115 125.6(4) . . ?
C112 N14 C113 107.4(5) . . ?
C112 N14 C111 125.1(6) . . ?
C113 N14 C111 127.1(5) . . ?
C117 N15 C118 107.8(4) . . ?
C117 N15 C116 125.0(5) . . ?
C118 N15 C116 127.2(5) . . ?
C117 N16 C119 109.0(4) . . ?
C117 N16 C120 122.4(4) . . ?
C119 N16 C120 128.4(4) . . ?
C6 C1 C2 121.6(4) . . ?
C6 C1 C45 119.7(4) . . ?
C2 C1 C45 118.6(4) . . ?
C3 C2 C1 118.9(4) . . ?
C3 C2 C8 122.2(4) . . ?
C1 C2 C8 118.9(4) . . ?
C2 C3 C4 119.6(4) . . ?
C2 C3 C10 120.2(4) . . ?
C4 C3 C10 120.2(4) . . ?
C5 C4 C3 120.4(4) . . ?
C5 C4 C9 119.7(4) . . ?
C3 C4 C9 119.7(4) . . ?
C4 C5 C6 120.7(4) . . ?
C4 C5 C40 120.2(4) . . ?
C6 C5 C40 119.1(4) . . ?
C1 C6 C5 118.7(4) . . ?
C1 C6 C7 120.3(4) . . ?
C5 C6 C7 120.9(4) . . ?
C11 C10 C3 116.5(4) . . ?
C12 C11 C16 119.4(4) . . ?
C12 C11 C10 118.3(4) . . ?
C16 C11 C10 122.2(4) . . ?
C11 C12 C13 120.8(4) . . ?
C11 C12 C18 119.8(4) . . ?
C13 C12 C18 119.3(4) . . ?
C12 C13 C14 119.8(5) . . ?
C12 C13 C20 119.6(4) . . ?
C14 C13 C20 120.5(4) . . ?
C15 C14 C13 119.0(4) . . ?
C15 C14 C19 119.1(4) . . ?
C13 C14 C19 121.8(5) . . ?
C14 C15 C16 122.0(4) . . ?
C14 C15 C55 118.4(5) . . ?
C16 C15 C55 119.5(5) . . ?
C15 C16 C11 118.7(5) . . ?
C15 C16 C17 119.4(4) . . ?
C11 C16 C17 121.9(4) . . ?
C21 C20 C13 117.0(4) . . ?
C22 C21 C26 119.7(5) . . ?
C22 C21 C20 120.5(4) . . ?
C26 C21 C20 119.8(4) . . ?
C23 C22 C21 121.1(4) . . ?
C23 C22 C28 118.8(4) . . ?
C21 C22 C28 120.1(4) . . ?
C22 C23 C24 119.8(5) . . ?
C22 C23 C30 120.4(5) . . ?
C24 C23 C30 119.7(5) . . ?
C25 C24 C23 119.0(5) . . ?
C25 C24 C29 120.1(5) . . ?
C23 C24 C29 120.9(5) . . ?
C24 C25 C26 121.5(5) . . ?
C24 C25 C60 120.1(5) . . ?
C26 C25 C60 118.4(5) . . ?
C21 C26 C25 118.9(4) . . ?
C21 C26 C27 122.1(5) . . ?
C25 C26 C27 119.0(5) . . ?
C23 C30 C31 116.7(4) . . ?
C36 C31 C32 119.8(4) . . ?
C36 C31 C30 119.4(4) . . ?
C32 C31 C30 120.7(4) . . ?
C33 C32 C31 118.3(4) . . ?
C33 C32 C38 120.0(4) . . ?
C31 C32 C38 121.7(5) . . ?
C34 C33 C32 122.6(4) . . ?
C34 C33 C50 118.2(5) . . ?
C32 C33 C50 119.2(4) . . ?
C33 C34 C35 118.4(5) . . ?
C33 C34 C39 118.5(4) . . ?
C35 C34 C39 123.0(4) . . ?
C36 C35 C34 119.4(4) . . ?
C36 C35 C40 119.9(4) . . ?
C34 C35 C40 120.6(4) . . ?
C31 C36 C35 121.1(4) . . ?
C31 C36 C37 120.2(4) . . ?
C35 C36 C37 118.7(4) . . ?
C35 C40 C5 117.0(4) . . ?
N1 C42 N2 108.2(5) . . ?
C44 C43 N1 106.6(5) . . ?
C43 C44 N2 107.4(6) . . ?
N2 C45 C1 112.1(4) . . ?
N4 C47 N3 109.2(5) . . ?
C49 C48 N3 106.7(5) . . ?
C48 C49 N4 107.4(5) . . ?
N4 C50 C33 110.7(4) . . ?
N6 C52 N5 108.5(5) . . ?
C54 C53 N5 107.9(5) . . ?
C53 C54 N6 107.7(5) . . ?
N6 C55 C15 109.7(4) . . ?
N7 C57 N8 108.0(6) . . ?
C59 C58 N7 108.3(7) . . ?
C58 C59 N8 105.2(8) . . ?
N8 C60 C25 111.4(4) . . ?
C62 C61 C66 120.6(4) . . ?
C62 C61 C105 120.8(4) . . ?
C66 C61 C105 118.4(4) . . ?
C61 C62 C63 119.8(4) . . ?
C61 C62 C68 121.0(4) . . ?
C63 C62 C68 119.1(4) . . ?
C62 C63 C64 119.8(4) . . ?
C62 C63 C70 119.9(4) . . ?
C64 C63 C70 120.2(4) . . ?
C65 C64 C63 119.3(4) . . ?
C65 C64 C69 120.3(4) . . ?
C63 C64 C69 120.2(4) . . ?
C66 C65 C64 120.8(4) . . ?
C66 C65 C100 120.1(4) . . ?
C64 C65 C100 119.1(4) . . ?
C65 C66 C61 119.4(4) . . ?
C65 C66 C67 121.9(4) . . ?
C61 C66 C67 118.7(4) . . ?
C71 C70 C63 119.1(4) . . ?
C72 C71 C76 119.3(4) . . ?
C72 C71 C70 119.3(4) . . ?
C76 C71 C70 121.3(4) . . ?
C71 C72 C73 121.0(4) . . ?
C71 C72 C78 119.5(4) . . ?
C73 C72 C78 119.5(4) . . ?
C72 C73 C74 119.1(4) . . ?
C72 C73 C80 120.9(4) . . ?
C74 C73 C80 119.9(4) . . ?
C75 C74 C73 119.5(4) . . ?
C75 C74 C79 118.3(4) . . ?
C73 C74 C79 122.2(4) . . ?
C74 C75 C76 121.9(4) . . ?
C74 C75 C110 118.8(4) . . ?
C76 C75 C110 119.3(4) . . ?
C75 C76 C71 119.0(4) . . ?
C75 C76 C77 118.3(4) . . ?
C71 C76 C77 122.7(4) . . ?
C73 C80 C81 119.1(4) . . ?
C86 C81 C82 120.0(4) . . ?
C86 C81 C80 119.2(4) . . ?
C82 C81 C80 120.6(4) . . ?
C83 C82 C81 120.3(4) . . ?
C83 C82 C88 120.4(4) . . ?
C81 C82 C88 119.2(4) . . ?
C82 C83 C84 119.0(4) . . ?
C82 C83 C90 121.7(4) . . ?
C84 C83 C90 118.9(4) . . ?
C85 C84 C83 119.5(4) . . ?
C85 C84 C89 119.3(4) . . ?
C83 C84 C89 121.1(4) . . ?
C84 C85 C86 120.9(4) . . ?
C84 C85 C120 118.8(4) . . ?
C86 C85 C120 119.8(4) . . ?
C81 C86 C85 118.8(4) . . ?
C81 C86 C87 120.7(4) . . ?
C85 C86 C87 120.5(4) . . ?
C83 C90 C91 119.4(3) . . ?
C92 C91 C96 119.9(4) . . ?
C92 C91 C90 120.7(4) . . ?
C96 C91 C90 119.3(4) . . ?
C91 C92 C93 119.5(4) . . ?
C91 C92 C98 120.1(4) . . ?
C93 C92 C98 120.4(4) . . ?
C94 C93 C92 121.2(4) . . ?
C94 C93 C115 120.7(4) . . ?
C92 C93 C115 118.1(4) . . ?
C93 C94 C95 119.4(4) . . ?
C93 C94 C99 118.9(4) . . ?
C95 C94 C99 121.7(4) . . ?
C96 C95 C94 119.6(4) . . ?
C96 C95 C100 118.9(4) . . ?
C94 C95 C100 121.4(4) . . ?
C95 C96 C91 120.0(4) . . ?
C95 C96 C97 121.4(4) . . ?
C91 C96 C97 118.5(4) . . ?
C95 C100 C65 118.2(4) . . ?
N9 C102 N10 106.7(10) . . ?
N9 C103 C104 109.8(9) . . ?
N10 C104 C103 100.9(11) . . ?
N10 C105 C61 115.3(5) . . ?
N11 C107 N12 108.7(4) . . ?
C109 C108 N12 106.8(4) . . ?
C108 C109 N11 106.9(4) . . ?
N11 C110 C75 110.0(4) . . ?
N13 C112 N14 109.0(5) . . ?
C114 C113 N14 109.0(5) . . ?
C113 C114 N13 105.0(5) . . ?
N13 C115 C93 112.6(4) . . ?
N16 C117 N15 108.7(5) . . ?
C119 C118 N15 106.6(5) . . ?
C118 C119 N16 107.9(5) . . ?
N16 C120 C85 113.8(4) . . ?

loop_
_geom_bond_atom_site_label_1
_geom_bond_atom_site_label_2
_geom_bond_distance
_geom_bond_site_symmetry_2
_geom_bond_publ_flag
O1W O1W' 1.48(2) . ?
O2W O1W' 1.47(2) . ?
N1 C42 1.304(7) . ?
N1 C43 1.398(9) . ?
N1 C41 1.492(9) . ?
N2 C42 1.326(7) . ?
N2 C44 1.388(7) . ?
N2 C45 1.489(6) . ?
N3 C47 1.329(8) . ?
N3 C48 1.368(8) . ?
N3 C46 1.484(8) . ?
N4 C47 1.301(7) . ?
N4 C49 1.379(6) . ?
N4 C50 1.479(6) . ?
N5 C52 1.337(7) . ?
N5 C53 1.363(7) . ?
N5 C51 1.468(7) . ?
N6 C52 1.326(6) . ?
N6 C54 1.365(7) . ?
N6 C55 1.478(6) . ?
N7 C57 1.324(8) . ?
N7 C58 1.392(12) . ?
N7 C56 1.466(10) . ?
N8 C57 1.340(8) . ?
N8 C59 1.394(9) . ?
N8 C60 1.481(7) . ?
N9 C102 1.324(11) . ?
N9 C103 1.33(2) . ?
N9 C101 1.384(14) . ?
N10 C102 1.345(11) . ?
N10 C104 1.385(10) . ?
N10 C105 1.459(7) . ?
N11 C107 1.321(6) . ?
N11 C109 1.371(6) . ?
N11 C110 1.488(6) . ?
N12 C107 1.332(6) . ?
N12 C108 1.371(6) . ?
N12 C106 1.473(6) . ?
N13 C112 1.308(7) . ?
N13 C114 1.381(7) . ?
N13 C115 1.479(6) . ?
N14 C112 1.336(7) . ?
N14 C113 1.359(8) . ?
N14 C111 1.461(8) . ?
N15 C117 1.341(7) . ?
N15 C118 1.372(7) . ?
N15 C116 1.471(7) . ?
N16 C117 1.305(6) . ?
N16 C119 1.356(7) . ?
N16 C120 1.478(6) . ?
C1 C6 1.389(7) . ?
C1 C2 1.413(7) . ?
C1 C45 1.516(6) . ?
C2 C3 1.403(7) . ?
C2 C8 1.511(6) . ?
C3 C4 1.407(6) . ?
C3 C10 1.534(6) . ?
C4 C5 1.391(6) . ?
C4 C9 1.516(6) . ?
C5 C6 1.403(6) . ?
C5 C40 1.548(6) . ?
C6 C7 1.522(6) . ?
C10 C11 1.529(7) . ?
C11 C12 1.405(7) . ?
C11 C16 1.419(7) . ?
C12 C13 1.405(6) . ?
C12 C18 1.511(6) . ?
C13 C14 1.406(7) . ?
C13 C20 1.529(7) . ?
C14 C15 1.395(7) . ?
C14 C19 1.513(7) . ?
C15 C16 1.403(7) . ?
C15 C55 1.524(7) . ?
C16 C17 1.512(7) . ?
C20 C21 1.529(7) . ?
C21 C22 1.403(7) . ?
C21 C26 1.406(7) . ?
C22 C23 1.393(7) . ?
C22 C28 1.510(7) . ?
C23 C24 1.410(7) . ?
C23 C30 1.530(7) . ?
C24 C25 1.398(7) . ?
C24 C29 1.515(8) . ?
C25 C26 1.411(8) . ?
C25 C60 1.517(7) . ?
C26 C27 1.506(7) . ?
C30 C31 1.541(7) . ?
C31 C36 1.400(7) . ?
C31 C32 1.407(7) . ?
C32 C33 1.406(7) . ?
C32 C38 1.523(7) . ?
C33 C34 1.398(7) . ?
C33 C50 1.519(7) . ?
C34 C35 1.413(7) . ?
C34 C39 1.511(7) . ?
C35 C36 1.410(7) . ?
C35 C40 1.527(7) . ?
C36 C37 1.511(7) . ?
C43 C44 1.316(10) . ?
C48 C49 1.340(8) . ?
C53 C54 1.328(8) . ?
C58 C59 1.349(12) . ?
C61 C62 1.398(7) . ?
C61 C66 1.410(7) . ?
C61 C105 1.509(7) . ?
C62 C63 1.408(7) . ?
C62 C68 1.518(6) . ?
C63 C64 1.414(6) . ?
C63 C70 1.530(6) . ?
C64 C65 1.411(6) . ?
C64 C69 1.503(7) . ?
C65 C66 1.392(7) . ?
C65 C100 1.539(6) . ?
C66 C67 1.526(6) . ?
C70 C71 1.525(6) . ?
C71 C72 1.408(6) . ?
C71 C76 1.412(6) . ?
C72 C73 1.410(6) . ?
C72 C78 1.507(6) . ?
C73 C74 1.411(6) . ?
C73 C80 1.520(6) . ?
C74 C75 1.389(6) . ?
C74 C79 1.518(7) . ?
C75 C76 1.402(7) . ?
C75 C110 1.520(6) . ?
C76 C77 1.513(6) . ?
C80 C81 1.532(6) . ?
C81 C86 1.395(6) . ?
C81 C82 1.405(6) . ?
C82 C83 1.404(6) . ?
C82 C88 1.520(6) . ?
C83 C84 1.405(6) . ?
C83 C90 1.519(6) . ?
C84 C85 1.395(6) . ?
C84 C89 1.523(6) . ?
C85 C86 1.406(6) . ?
C85 C120 1.527(6) . ?
C86 C87 1.506(6) . ?
C90 C91 1.522(6) . ?
C91 C92 1.398(6) . ?
C91 C96 1.415(6) . ?
C92 C93 1.400(6) . ?
C92 C98 1.512(6) . ?
C93 C94 1.400(6) . ?
C93 C115 1.515(6) . ?
C94 C95 1.411(6) . ?
C94 C99 1.532(6) . ?
C95 C96 1.411(6) . ?
C95 C100 1.518(6) . ?
C96 C97 1.494(6) . ?
C103 C104 1.422(18) . ?
C108 C109 1.362(7) . ?
C113 C114 1.352(8) . ?
C118 C119 1.342(8) . ?
